data_4025718
loop_
_publ_author_name
'Huan-Rui Pan'
'Yong-Jia Li'
'Cai-Xia Yan'
'Juan Xing'
'Ying Cheng'

_publ_section_title
;
 Multicomponent Reaction of Imidazo[1,5-a]pyridine Carbenes with Aldehydes
 and Dimethyl Acetylenedicarboxylate or Allenoates: A Straightforward
 Approach to Fully Substituted Furans
;
_journal_name_full 'Journal of Organic Chemistry'
_journal_page_first 6644
_journal_page_last 6652
_journal_paper_doi 10.1021/jo1014933
_journal_volume 75
_journal_year 2010
_chemical_formula_sum 'C32 H27 Cl N2 O3'
_chemical_formula_weight 523.01
_chemical_name_systematic
; 
 ? 
;
_space_group_IT_number 2
_symmetry_cell_setting triclinic
_symmetry_space_group_name_Hall '-P 1'
_symmetry_space_group_name_H-M 'P -1'
_atom_sites_solution_hydrogens geom
_atom_sites_solution_primary direct
_atom_sites_solution_secondary difmap
_audit_creation_method SHELXL-97
_cell_angle_alpha 75.6810(10)
_cell_angle_beta 78.9090(10)
_cell_angle_gamma 84.9410(10)
_cell_formula_units_Z 2
_cell_length_a 8.3127(3)
_cell_length_b 11.2189(4)
_cell_length_c 15.1578(6)
_cell_measurement_reflns_used 6438
_cell_measurement_temperature 296(2)
_cell_measurement_theta_max 27.59
_cell_measurement_theta_min 2.60
_cell_volume 1342.88(9)
_computing_cell_refinement 'Bruker SMART'
_computing_data_collection 'Bruker SMART'
_computing_data_reduction 'Bruker SAINT'
_computing_molecular_graphics 'Bruker SHELXTL'
_computing_publication_material 'Bruker SHELXTL'
_computing_structure_refinement 'Bruker SHELXTL'
_computing_structure_solution 'Bruker SHELXTL'
_diffrn_ambient_temperature 296(2)
_diffrn_measured_fraction_theta_full 0.990
_diffrn_measured_fraction_theta_max 0.990
_diffrn_measurement_device_type 'CCD area detector'
_diffrn_measurement_method 'phi and omega scans'
_diffrn_radiation_monochromator graphite
_diffrn_radiation_source 'fine-focus sealed tube'
_diffrn_radiation_type MoK\a
_diffrn_radiation_wavelength 0.71073
_diffrn_reflns_av_R_equivalents 0.0141
_diffrn_reflns_av_sigmaI/netI 0.0187
_diffrn_reflns_limit_h_max 10
_diffrn_reflns_limit_h_min -10
_diffrn_reflns_limit_k_max 14
_diffrn_reflns_limit_k_min -14
_diffrn_reflns_limit_l_max 19
_diffrn_reflns_limit_l_min -19
_diffrn_reflns_number 11759
_diffrn_reflns_theta_full 27.62
_diffrn_reflns_theta_max 27.62
_diffrn_reflns_theta_min 1.88
_diffrn_standards_decay_% 0
_diffrn_standards_interval_count 0
_diffrn_standards_interval_time 0
_diffrn_standards_number 0
_exptl_absorpt_coefficient_mu 0.179
_exptl_absorpt_correction_T_max 0.9484
_exptl_absorpt_correction_T_min 0.9287
_exptl_absorpt_correction_type multi-scan
_exptl_absorpt_process_details SADABS
_exptl_crystal_colour colorless
_exptl_crystal_density_diffrn 1.293
_exptl_crystal_density_method 'not measured'
_exptl_crystal_description block
_exptl_crystal_F_000 548
_exptl_crystal_size_max 0.42
_exptl_crystal_size_mid 0.40
_exptl_crystal_size_min 0.30
_refine_diff_density_max 0.340
_refine_diff_density_min -0.492
_refine_diff_density_rms 0.033
_refine_ls_extinction_coef 0.0080(19)
_refine_ls_extinction_expression Fc^*^=kFc[1+0.001xFc^2^\l^3^/sin(2\q)]^-1/4^
_refine_ls_extinction_method SHELXL
_refine_ls_goodness_of_fit_ref 1.068
_refine_ls_hydrogen_treatment constr
_refine_ls_matrix_type full
_refine_ls_number_parameters 345
_refine_ls_number_reflns 6189
_refine_ls_number_restraints 0
_refine_ls_restrained_S_all 1.068
_refine_ls_R_factor_all 0.0568
_refine_ls_R_factor_gt 0.0464
_refine_ls_shift/su_max 0.001
_refine_ls_shift/su_mean 0.000
_refine_ls_structure_factor_coef Fsqd
_refine_ls_weighting_details 'calc w=1/[\s^2^(Fo^2^)+(0.0571P)^2^+0.3145P] where P=(Fo^2^+2Fc^2^)/3'
_refine_ls_weighting_scheme calc
_refine_ls_wR_factor_gt 0.1240
_refine_ls_wR_factor_ref 0.1328
_reflns_number_gt 5016
_reflns_number_total 6189
_reflns_threshold_expression >2sigma(I)
_cod_data_source_file jo1014933_si_002.cif
_cod_data_source_block 080816a_0m
_cod_depositor_comments
;
The following automatic conversions were performed:

'_symmetry_cell_setting' value 'Triclinic' changed to 'triclinic'
according to the built-in table from CIF Core dictionary named
'cif_core.dic' version 2.4.1 from
2010-06-29.

'_exptl_absorpt_correction_type' value 'Multi-scan'
changed to 'multi-scan' according to the built-in table from CIF Core
dictionary named 'cif_core.dic' version 2.4.1 from 2010-06-29.

Automatic conversion script
Id: cif_fix_values 1646 2011-03-28 12:23:43Z adriana 
;
_cod_database_code 4025718

loop_
_symmetry_equiv_pos_as_xyz
'x, y, z'
'-x, -y, -z'

loop_
_atom_site_label
_atom_site_type_symbol
_atom_site_fract_x
_atom_site_fract_y
_atom_site_fract_z
_atom_site_U_iso_or_equiv
_atom_site_adp_type
_atom_site_occupancy
_atom_site_symmetry_multiplicity
_atom_site_calc_flag
_atom_site_refinement_flags
_atom_site_disorder_assembly
_atom_site_disorder_group
C1 C 0.67419(17) 0.43376(13) 0.77286(9) 0.0438(3) Uani 1 1 d . . .
C2 C 0.57789(19) 0.34806(16) 0.75710(11) 0.0567(4) Uani 1 1 d . . .
H2 H 0.6103 0.2650 0.7700 0.068 Uiso 1 1 calc R . .
C3 C 0.4350(2) 0.3854(2) 0.72256(13) 0.0745(5) Uani 1 1 d . . .
H3 H 0.3724 0.3270 0.7124 0.089 Uiso 1 1 calc R . .
C4 C 0.3835(2) 0.5072(2) 0.70299(13) 0.0799(6) Uani 1 1 d . . .
H4 H 0.2871 0.5314 0.6796 0.096 Uiso 1 1 calc R . .
C5 C 0.4765(2) 0.5927(2) 0.71841(13) 0.0735(5) Uani 1 1 d . . .
H5 H 0.4423 0.6754 0.7053 0.088 Uiso 1 1 calc R . .
C6 C 0.6208(2) 0.55781(15) 0.75329(11) 0.0565(4) Uani 1 1 d . . .
H6 H 0.6820 0.6169 0.7636 0.068 Uiso 1 1 calc R . .
C7 C 0.93164(18) 0.48751(13) 0.80876(10) 0.0482(3) Uani 1 1 d . . .
H7A H 0.9430 0.5467 0.7494 0.058 Uiso 1 1 calc R . .
H7B H 1.0384 0.4469 0.8143 0.058 Uiso 1 1 calc R . .
C8 C 0.88273(19) 0.55708(13) 0.88471(10) 0.0490(3) Uani 1 1 d . . .
C9 C 0.9714(2) 0.65730(18) 0.87991(16) 0.0744(5) Uani 1 1 d . . .
H9 H 1.0551 0.6835 0.8301 0.089 Uiso 1 1 calc R . .
C10 C 0.9336(3) 0.7179(2) 0.9505(2) 0.0907(7) Uani 1 1 d . . .
H10 H 0.9929 0.7849 0.9494 0.109 Uiso 1 1 calc R . .
C11 C 0.8091(3) 0.6789(2) 1.02160(15) 0.0854(7) Uani 1 1 d . . .
H11 H 0.7815 0.7189 1.0697 0.102 Uiso 1 1 calc R . .
C12 C 0.7255(3) 0.58005(18) 1.02109(14) 0.0834(6) Uani 1 1 d . . .
H12 H 0.6401 0.5538 1.0699 0.100 Uiso 1 1 calc R . .
C13 C 0.88772(16) 0.27667(12) 0.80542(9) 0.0401(3) Uani 1 1 d . . .
C14 C 0.85598(17) 0.17113(12) 0.87170(9) 0.0433(3) Uani 1 1 d . . .
C15 C 0.74899(17) 0.13826(13) 0.96185(9) 0.0452(3) Uani 1 1 d . . .
C16 C 0.6579(2) 0.22696(16) 1.00085(12) 0.0685(5) Uani 1 1 d . . .
H16 H 0.6651 0.3094 0.9698 0.082 Uiso 1 1 calc R . .
C17 C 0.5557(3) 0.19445(18) 1.08589(13) 0.0741(5) Uani 1 1 d . . .
H17 H 0.4946 0.2549 1.1117 0.089 Uiso 1 1 calc R . .
C18 C 0.5450(2) 0.07365(18) 1.13173(11) 0.0640(4) Uani 1 1 d . . .
C19 C 0.6341(3) -0.01526(19) 1.09504(15) 0.0863(6) Uani 1 1 d . . .
H19 H 0.6266 -0.0975 1.1268 0.104 Uiso 1 1 calc R . .
C20 C 0.7359(3) 0.01702(16) 1.01026(13) 0.0752(5) Uani 1 1 d . . .
H20 H 0.7969 -0.0442 0.9853 0.090 Uiso 1 1 calc R . .
C21 C 1.00361(16) 0.24320(12) 0.73008(9) 0.0428(3) Uani 1 1 d . . .
C22 C 1.06640(17) 0.32819(13) 0.64206(9) 0.0454(3) Uani 1 1 d . . .
C23 C 1.2603(2) 0.3550(2) 0.50303(12) 0.0752(5) Uani 1 1 d . . .
H23A H 1.1747 0.3951 0.4705 0.113 Uiso 1 1 calc R . .
H23B H 1.3305 0.3058 0.4665 0.113 Uiso 1 1 calc R . .
H23C H 1.3233 0.4158 0.5141 0.113 Uiso 1 1 calc R . .
C24 C 1.03408(17) 0.11958(13) 0.75609(9) 0.0455(3) Uani 1 1 d . . .
C25 C 1.12769(19) 0.02557(14) 0.70960(11) 0.0522(3) Uani 1 1 d . . .
H25A H 1.1462 -0.0489 0.7557 0.063 Uiso 1 1 calc R . .
H25B H 1.2337 0.0564 0.6772 0.063 Uiso 1 1 calc R . .
C26 C 1.0336(2) -0.00417(18) 0.64102(13) 0.0647(4) Uani 1 1 d . . .
H26A H 0.9316 -0.0409 0.6749 0.078 Uiso 1 1 calc R . .
H26B H 1.0060 0.0721 0.5991 0.078 Uiso 1 1 calc R . .
C27 C 1.12666(19) -0.09032(14) 0.58498(10) 0.0500(3) Uani 1 1 d . . .
C28 C 1.0675(2) -0.20423(15) 0.59117(12) 0.0610(4) Uani 1 1 d . . .
H28 H 0.9718 -0.2292 0.6325 0.073 Uiso 1 1 calc R . .
C29 C 1.1479(3) -0.28146(16) 0.53704(15) 0.0740(5) Uani 1 1 d . . .
H29 H 1.1053 -0.3571 0.5416 0.089 Uiso 1 1 calc R . .
C30 C 1.2887(3) -0.2473(2) 0.47725(14) 0.0787(6) Uani 1 1 d . . .
H30 H 1.3431 -0.2996 0.4411 0.094 Uiso 1 1 calc R . .
C31 C 1.3504(2) -0.1359(2) 0.47032(13) 0.0795(6) Uani 1 1 d . . .
H31 H 1.4474 -0.1127 0.4296 0.095 Uiso 1 1 calc R . .
C32 C 1.2695(2) -0.05702(18) 0.52355(13) 0.0667(4) Uani 1 1 d . . .
H32 H 1.3122 0.0190 0.5177 0.080 Uiso 1 1 calc R . .
Cl1 Cl 0.41545(8) 0.03199(7) 1.23805(4) 0.1042(2) Uani 1 1 d . . .
N1 N 0.81804(14) 0.39577(10) 0.80905(8) 0.0416(3) Uani 1 1 d . . .
N2 N 0.7606(2) 0.51831(13) 0.95312(10) 0.0687(4) Uani 1 1 d . . .
O1 O 0.94492(12) 0.07444(8) 0.84149(7) 0.0480(2) Uani 1 1 d . . .
O2 O 1.18866(14) 0.27707(11) 0.59025(7) 0.0604(3) Uani 1 1 d . . .
O3 O 1.01572(16) 0.43241(10) 0.61876(8) 0.0651(3) Uani 1 1 d . . .

loop_
_atom_site_aniso_label
_atom_site_aniso_U_11
_atom_site_aniso_U_22
_atom_site_aniso_U_33
_atom_site_aniso_U_23
_atom_site_aniso_U_13
_atom_site_aniso_U_12
C1 0.0435(7) 0.0506(7) 0.0341(6) -0.0102(5) -0.0006(5) 0.0025(6)
C2 0.0504(8) 0.0659(10) 0.0557(9) -0.0161(7) -0.0112(7) -0.0028(7)
C3 0.0543(10) 0.1058(16) 0.0666(11) -0.0200(10) -0.0171(8) -0.0072(10)
C4 0.0510(10) 0.1194(18) 0.0608(11) -0.0077(11) -0.0147(8) 0.0130(11)
C5 0.0670(11) 0.0799(12) 0.0571(10) -0.0007(9) -0.0038(8) 0.0254(10)
C6 0.0598(9) 0.0549(9) 0.0484(8) -0.0080(6) -0.0042(7) 0.0084(7)
C7 0.0475(7) 0.0455(7) 0.0535(8) -0.0193(6) -0.0028(6) -0.0038(6)
C8 0.0552(8) 0.0428(7) 0.0532(8) -0.0185(6) -0.0141(6) 0.0057(6)
C9 0.0707(11) 0.0673(11) 0.0961(14) -0.0436(10) -0.0071(10) -0.0093(9)
C10 0.0934(15) 0.0786(14) 0.126(2) -0.0643(14) -0.0318(15) 0.0022(12)
C11 0.1249(19) 0.0726(13) 0.0728(13) -0.0433(10) -0.0315(13) 0.0268(12)
C12 0.1219(18) 0.0624(11) 0.0589(10) -0.0227(9) 0.0041(11) 0.0140(11)
C13 0.0417(7) 0.0410(7) 0.0394(6) -0.0137(5) -0.0067(5) -0.0001(5)
C14 0.0462(7) 0.0413(7) 0.0440(7) -0.0149(5) -0.0076(5) 0.0027(5)
C15 0.0463(7) 0.0467(7) 0.0420(7) -0.0095(5) -0.0067(5) -0.0030(6)
C16 0.0839(12) 0.0505(9) 0.0574(9) -0.0097(7) 0.0149(8) 0.0005(8)
C17 0.0808(12) 0.0703(11) 0.0580(10) -0.0142(8) 0.0156(9) 0.0045(9)
C18 0.0537(9) 0.0812(12) 0.0465(8) -0.0013(8) 0.0016(7) -0.0080(8)
C19 0.1006(15) 0.0606(11) 0.0710(12) 0.0095(9) 0.0156(11) -0.0006(10)
C20 0.0911(13) 0.0494(9) 0.0661(11) -0.0022(8) 0.0127(9) 0.0076(9)
C21 0.0441(7) 0.0457(7) 0.0406(7) -0.0156(5) -0.0070(5) 0.0018(5)
C22 0.0468(7) 0.0506(8) 0.0407(7) -0.0160(6) -0.0059(5) -0.0018(6)
C23 0.0666(11) 0.0922(14) 0.0511(9) -0.0062(9) 0.0123(8) -0.0004(10)
C24 0.0471(7) 0.0478(7) 0.0434(7) -0.0160(6) -0.0080(6) 0.0040(6)
C25 0.0559(8) 0.0499(8) 0.0521(8) -0.0198(6) -0.0087(6) 0.0107(6)
C26 0.0538(9) 0.0732(11) 0.0781(11) -0.0424(9) -0.0117(8) 0.0087(8)
C27 0.0517(8) 0.0507(8) 0.0510(8) -0.0202(6) -0.0084(6) 0.0012(6)
C28 0.0683(10) 0.0546(9) 0.0599(9) -0.0122(7) -0.0094(8) -0.0082(8)
C29 0.0996(15) 0.0468(9) 0.0861(13) -0.0254(9) -0.0344(12) 0.0081(9)
C30 0.0911(14) 0.0835(14) 0.0727(12) -0.0441(11) -0.0235(11) 0.0296(11)
C31 0.0644(11) 0.1099(17) 0.0586(10) -0.0257(10) 0.0060(8) 0.0059(11)
C32 0.0644(10) 0.0659(10) 0.0698(11) -0.0221(8) 0.0004(8) -0.0117(8)
Cl1 0.0876(4) 0.1308(5) 0.0644(3) 0.0058(3) 0.0240(3) -0.0111(3)
N1 0.0430(6) 0.0385(6) 0.0446(6) -0.0143(4) -0.0063(5) 0.0003(4)
N2 0.0911(11) 0.0526(8) 0.0585(8) -0.0207(6) 0.0061(7) -0.0023(7)
O1 0.0554(6) 0.0409(5) 0.0461(5) -0.0121(4) -0.0056(4) 0.0049(4)
O2 0.0581(6) 0.0666(7) 0.0473(6) -0.0114(5) 0.0061(5) 0.0066(5)
O3 0.0838(8) 0.0511(6) 0.0499(6) -0.0070(5) 0.0036(5) 0.0059(6)

loop_
_atom_type_symbol
_atom_type_description
_atom_type_scat_dispersion_real
_atom_type_scat_dispersion_imag
_atom_type_scat_source
C C 0.0033 0.0016 'International Tables Vol C Tables 4.2.6.8 and 6.1.1.4'
H H 0.0000 0.0000 'International Tables Vol C Tables 4.2.6.8 and 6.1.1.4'
N N 0.0061 0.0033 'International Tables Vol C Tables 4.2.6.8 and 6.1.1.4'
O O 0.0106 0.0060 'International Tables Vol C Tables 4.2.6.8 and 6.1.1.4'
Cl Cl 0.1484 0.1585 'International Tables Vol C Tables 4.2.6.8 and 6.1.1.4'

loop_
_geom_angle_atom_site_label_1
_geom_angle_atom_site_label_2
_geom_angle_atom_site_label_3
_geom_angle
_geom_angle_site_symmetry_1
_geom_angle_site_symmetry_3
_geom_angle_publ_flag
C2 C1 N1 120.62(13) . . ?
C2 C1 C6 118.05(14) . . ?
N1 C1 C6 121.32(14) . . ?
C3 C2 C1 120.58(17) . . ?
C4 C3 C2 121.21(19) . . ?
C3 C4 C5 118.99(17) . . ?
C4 C5 C6 121.09(18) . . ?
C5 C6 C1 120.09(17) . . ?
N1 C7 C8 115.27(12) . . ?
N2 C8 C9 122.75(15) . . ?
N2 C8 C7 119.33(13) . . ?
C9 C8 C7 117.90(15) . . ?
C8 C9 C10 118.6(2) . . ?
C11 C10 C9 119.4(2) . . ?
C10 C11 C12 118.68(18) . . ?
N2 C12 C11 123.2(2) . . ?
C14 C13 N1 126.40(12) . . ?
C14 C13 C21 106.64(11) . . ?
N1 C13 C21 126.95(12) . . ?
C13 C14 O1 108.91(11) . . ?
C13 C14 C15 135.37(12) . . ?
O1 C14 C15 115.68(12) . . ?
C16 C15 C20 118.04(15) . . ?
C16 C15 C14 121.20(13) . . ?
C20 C15 C14 120.77(14) . . ?
C15 C16 C17 120.61(16) . . ?
C18 C17 C16 119.86(17) . . ?
C19 C18 C17 120.64(16) . . ?
C19 C18 Cl1 119.24(15) . . ?
C17 C18 Cl1 120.12(15) . . ?
C18 C19 C20 119.56(17) . . ?
C15 C20 C19 121.29(17) . . ?
C24 C21 C13 106.54(12) . . ?
C24 C21 C22 128.20(12) . . ?
C13 C21 C22 125.20(12) . . ?
O3 C22 O2 123.17(13) . . ?
O3 C22 C21 124.21(13) . . ?
O2 C22 C21 112.61(12) . . ?
C21 C24 O1 109.49(11) . . ?
C21 C24 C25 134.68(13) . . ?
O1 C24 C25 115.53(12) . . ?
C24 C25 C26 110.68(12) . . ?
C27 C26 C25 113.94(13) . . ?
C32 C27 C28 117.69(15) . . ?
C32 C27 C26 121.46(15) . . ?
C28 C27 C26 120.80(15) . . ?
C29 C28 C27 121.24(17) . . ?
C30 C29 C28 120.21(18) . . ?
C29 C30 C31 119.73(17) . . ?
C30 C31 C32 120.53(18) . . ?
C27 C32 C31 120.59(17) . . ?
C1 N1 C13 118.34(11) . . ?
C1 N1 C7 119.39(11) . . ?
C13 N1 C7 116.15(11) . . ?
C8 N2 C12 117.33(17) . . ?
C24 O1 C14 108.42(10) . . ?
C22 O2 C23 116.44(13) . . ?

loop_
_geom_bond_atom_site_label_1
_geom_bond_atom_site_label_2
_geom_bond_distance
_geom_bond_site_symmetry_2
_geom_bond_publ_flag
C1 C2 1.395(2) . ?
C1 N1 1.3997(18) . ?
C1 C6 1.400(2) . ?
C2 C3 1.380(2) . ?
C3 C4 1.372(3) . ?
C4 C5 1.373(3) . ?
C5 C6 1.389(3) . ?
C7 N1 1.4557(17) . ?
C7 C8 1.5192(19) . ?
C8 N2 1.321(2) . ?
C8 C9 1.378(2) . ?
C9 C10 1.378(3) . ?
C10 C11 1.357(3) . ?
C11 C12 1.362(3) . ?
C12 N2 1.352(2) . ?
C13 C14 1.3585(19) . ?
C13 N1 1.4183(16) . ?
C13 C21 1.4485(17) . ?
C14 O1 1.3810(16) . ?
C14 C15 1.4612(19) . ?
C15 C16 1.378(2) . ?
C15 C20 1.379(2) . ?
C16 C17 1.384(2) . ?
C17 C18 1.363(3) . ?
C18 C19 1.356(3) . ?
C18 Cl1 1.7388(16) . ?
C19 C20 1.380(3) . ?
C21 C24 1.3598(19) . ?
C21 C22 1.4670(19) . ?
C22 O3 1.1981(18) . ?
C22 O2 1.3385(17) . ?
C23 O2 1.443(2) . ?
C24 O1 1.3616(17) . ?
C24 C25 1.4922(19) . ?
C25 C26 1.528(2) . ?
C26 C27 1.509(2) . ?
C27 C32 1.378(2) . ?
C27 C28 1.385(2) . ?
C28 C29 1.382(3) . ?
C29 C30 1.356(3) . ?
C30 C31 1.365(3) . ?
C31 C32 1.388(3) . ?

loop_
_cod_related_entry_id
_cod_related_entry_database
_cod_related_entry_code
1 ChemSpider 30659281
